data_8102439
loop_
_publ_author_name
'Ning Zhao'
'Zhaoxun Lian'
'Tianjun Lou'
'Jiamin Zhang'
'Xiaobo Li'
'Ping Liu'

_publ_section_title
;
 Crystal structure of
 catena-(bis(m2-5-nitro-1,3-benzenedicarboxlato)-hexakis(imidazole)dimanganese(II)
 dihyrate, Mn2(C3H4N2)6(C8H3NO6)2 &#x00B7; 2H2O
;
_journal_issue 3
_journal_name_full 'Zeitschrift f\"ur Kristallographie - New Crystal Structures'
_journal_page_first 463
_journal_volume 224
_journal_year 2009
_chemical_formula_sum 'C34 H34 Mn2 N14 O14'
_chemical_formula_weight 972.63
_chemical_name_systematic
;
catena-(bis(\m^2^-5-nitro-1,3-benzenedicarboxlato)-
hexakis(imidazole)-di-manganese(ii) dihyrate.
;
_space_group_IT_number 33
_symmetry_cell_setting orthorhombic
_symmetry_space_group_name_Hall 'P 2c -2n'
_symmetry_space_group_name_H-M 'P n a 21'
_atom_sites_solution_hydrogens geom
_atom_sites_solution_primary direct
_atom_sites_solution_secondary difmap
_cell_angle_alpha 90.00
_cell_angle_beta 90.00
_cell_angle_gamma 90.00
_cell_formula_units_Z 4
_cell_length_a 13.459(3)
_cell_length_b 16.442(4)
_cell_length_c 18.273(4)
_cell_measurement_reflns_used 21148
_cell_measurement_temperature 298(2)
_cell_measurement_theta_max 18
_cell_measurement_theta_min 12
_cell_volume 4043.7(16)
_computing_cell_refinement 'Bruker SMART'
_computing_data_collection 'Bruker SMART (Bruker, 1997)'
_computing_data_reduction 'Bruker SAINT (Bruker, 1997)'
_computing_molecular_graphics 'Bruker SHELXTL (Bruker, 2000)'
_computing_publication_material 'Bruker SHELXTL'
_computing_structure_refinement 'SHELXL-97 (Sheldrick, 1997)'
_computing_structure_solution 'SHELXS-97 (Sheldrick, 1997)'
_diffrn_ambient_temperature 298(2)
_diffrn_measured_fraction_theta_full 0.996
_diffrn_measured_fraction_theta_max 0.996
_diffrn_measurement_device_type 'CCD area detector'
_diffrn_measurement_method 'phi and omega scans'
_diffrn_radiation_monochromator graphite
_diffrn_radiation_source 'fine-focus sealed tube'
_diffrn_radiation_type MoK\a
_diffrn_radiation_wavelength 0.71073
_diffrn_reflns_av_R_equivalents 0.0447
_diffrn_reflns_av_sigmaI/netI 0.0524
_diffrn_reflns_limit_h_max 16
_diffrn_reflns_limit_h_min -16
_diffrn_reflns_limit_k_max 14
_diffrn_reflns_limit_k_min -20
_diffrn_reflns_limit_l_max 22
_diffrn_reflns_limit_l_min -22
_diffrn_reflns_number 21148
_diffrn_reflns_theta_full 26.00
_diffrn_reflns_theta_max 26.00
_diffrn_reflns_theta_min 1.67
_diffrn_standards_decay_% 0
_diffrn_standards_number 0
_exptl_absorpt_coefficient_mu 0.710
_exptl_absorpt_correction_T_max 0.791
_exptl_absorpt_correction_T_min 0.753
_exptl_absorpt_correction_type multi-scan
_exptl_crystal_colour Yellow
_exptl_crystal_density_diffrn 1.598
_exptl_crystal_density_method 'not measured'
_exptl_crystal_description Block
_exptl_crystal_F_000 1992
_exptl_crystal_size_max 0.40
_exptl_crystal_size_mid 0.35
_exptl_crystal_size_min 0.33
_refine_diff_density_max 1.389
_refine_diff_density_min -0.358
_refine_diff_density_rms 0.084
_refine_ls_abs_structure_details 'Flack H D (1983), Acta Cryst. A39, 876-881'
_refine_ls_abs_structure_Flack 0.562(19)
_refine_ls_extinction_method none
_refine_ls_goodness_of_fit_ref 1.022
_refine_ls_hydrogen_treatment constr
_refine_ls_matrix_type full
_refine_ls_number_parameters 578
_refine_ls_number_reflns 7880
_refine_ls_number_restraints 1
_refine_ls_restrained_S_all 1.022
_refine_ls_R_factor_all 0.0696
_refine_ls_R_factor_gt 0.0528
_refine_ls_shift/su_max 0.000
_refine_ls_shift/su_mean 0.000
_refine_ls_structure_factor_coef Fsqd
_refine_ls_weighting_details 'calc w=1/[\s^2^(Fo^2^)+(0.0756P)^2^+0.0000P] where P=(Fo^2^+2Fc^2^)/3'
_refine_ls_weighting_scheme calc
_refine_ls_wR_factor_gt 0.1213
_refine_ls_wR_factor_ref 0.1320
_reflns_number_gt 6235
_reflns_number_total 7880
_reflns_threshold_expression >2sigma(I)
_cod_data_source_file 1267-2598.cff
_cod_data_source_block I
_cod_depositor_comments
;
The following automatic conversions were performed:
'_symmetry_cell_setting' value 'Orthorhombic' changed to 'orthorhombic'
according to '/home/saulius/struct/CIF-dictionaries/cif_core.dic'
dictionary named 'cif_core.dic' version 2.4.1 from
2010-06-29.

'_exptl_absorpt_correction_type' value 'Multi-Scan' changed
to 'multi-scan' according to
'/home/saulius/struct/CIF-dictionaries/cif_core.dic' dictionary named
'cif_core.dic' version 2.4.1 from 2010-06-29.

Automatic conversion script
Id: cif_fix_enum 1555 2011-01-17 13:19:09Z saulius 
;
_cod_original_cell_volume 4044.0(15)
_cod_original_sg_symbol_H-M Pna21
_cod_database_code 8102439

loop_
_symmetry_equiv_pos_as_xyz
'x, y, z'
'-x, -y, z+1/2'
'-x+1/2, y+1/2, z+1/2'
'x+1/2, -y+1/2, z'

loop_
_atom_site_label
_atom_site_type_symbol
_atom_site_fract_x
_atom_site_fract_y
_atom_site_fract_z
_atom_site_U_iso_or_equiv
_atom_site_adp_type
_atom_site_occupancy
_atom_site_symmetry_multiplicity
_atom_site_calc_flag
_atom_site_refinement_flags
_atom_site_disorder_assembly
_atom_site_disorder_group
Mn1 Mn 0.61734(4) 0.58534(4) 0.57898(3) 0.02855(18) Uani 1 1 d . . .
Mn2 Mn 0.61040(5) 0.09293(4) 0.40130(3) 0.02901(18) Uani 1 1 d . . .
O1 O 0.6408(3) 0.1562(3) 0.8428(2) 0.0597(11) Uani 1 1 d . . .
O2 O 0.6393(3) 0.2834(3) 0.8679(2) 0.0646(12) Uani 1 1 d . . .
O3 O 0.6495(3) 0.06537(17) 0.5846(2) 0.0435(7) Uani 1 1 d . . .
O4 O 0.6120(2) 0.1587(2) 0.5006(2) 0.0373(8) Uani 1 1 d . . .
O5 O 0.6165(2) 0.4461(2) 0.55955(19) 0.0436(10) Uani 1 1 d . . .
O6 O 0.5966(3) 0.4875(2) 0.6730(2) 0.0466(9) Uani 1 1 d . . .
O7 O 0.6279(2) 0.6523(2) 0.4788(2) 0.0416(9) Uani 1 1 d . . .
O8 O 0.5942(3) 0.5652(2) 0.3896(2) 0.0507(9) Uani 1 1 d . . .
O9 O 0.6305(3) 0.6695(2) 0.1389(2) 0.0566(11) Uani 1 1 d . . .
O10 O 0.6357(3) 0.7978(3) 0.1189(2) 0.0634(12) Uani 1 1 d . . .
O11 O 0.6003(2) 0.9468(2) 0.4341(2) 0.0419(9) Uani 1 1 d . . .
O12 O 0.6107(2) 0.9918(2) 0.3204(2) 0.0481(10) Uani 1 1 d . . .
O13 O 0.5833(3) 0.48519(19) 0.25606(18) 0.0534(9) Uani 1 1 d . . .
H13A H 0.5549 0.5051 0.2935 0.064 Uiso 1 1 d R . .
H13B H 0.5519 0.5014 0.2185 0.064 Uiso 1 1 d R . .
O14 O 0.7059(3) 0.9771(2) 0.7065(2) 0.0666(11) Uani 1 1 d . . .
H14A H 0.7633 0.9951 0.7172 0.080 Uiso 1 1 d R . .
H14B H 0.6882 0.9993 0.6665 0.080 Uiso 1 1 d R . .
N1 N 0.6369(3) 0.2262(3) 0.8252(3) 0.0399(10) Uani 1 1 d . . .
N2 N 0.6244(3) 0.6861(2) 0.6576(2) 0.0328(10) Uani 1 1 d . . .
N3 N 0.6434(4) 0.8083(3) 0.7044(3) 0.0506(12) Uani 1 1 d . . .
H3 H 0.6496 0.8602 0.7073 0.061 Uiso 1 1 calc R . .
N4 N 0.4526(3) 0.58861(19) 0.5637(2) 0.0348(9) Uani 1 1 d . . .
N5 N 0.3079(4) 0.6240(4) 0.5154(3) 0.0782(17) Uani 1 1 d . . .
H5 H 0.2622 0.6507 0.4929 0.094 Uiso 1 1 calc R . .
N6 N 0.7824(3) 0.5718(2) 0.5777(2) 0.0380(8) Uani 1 1 d . . .
N7 N 0.9364(4) 0.5638(3) 0.5399(3) 0.0627(13) Uani 1 1 d . . .
H7 H 0.9884 0.5706 0.5133 0.075 Uiso 1 1 calc R . .
N8 N 0.7770(3) 0.0865(2) 0.4085(3) 0.0408(9) Uani 1 1 d . . .
N9 N 0.9296(3) 0.0435(3) 0.4145(3) 0.0594(13) Uani 1 1 d . . .
H9 H 0.9808 0.0130 0.4077 0.071 Uiso 1 1 calc R . .
N10 N 0.4452(3) 0.09010(19) 0.4093(2) 0.0342(9) Uani 1 1 d . . .
N11 N 0.2957(4) 0.0918(3) 0.4553(3) 0.0728(16) Uani 1 1 d . . .
H11 H 0.2471 0.1025 0.4843 0.087 Uiso 1 1 calc R . .
N12 N 0.6134(3) 0.1944(3) 0.3245(3) 0.0349(10) Uani 1 1 d . . .
N13 N 0.6125(3) 0.3149(3) 0.2764(4) 0.0613(15) Uani 1 1 d . . .
H13 H 0.6117 0.3671 0.2735 0.074 Uiso 1 1 calc R . .
N14 N 0.6294(3) 0.7405(3) 0.1598(2) 0.0363(10) Uani 1 1 d . . .
C1 C 0.6157(3) 0.3459(3) 0.6526(3) 0.0301(11) Uani 1 1 d . . .
C2 C 0.6174(3) 0.2825(3) 0.6016(3) 0.0311(11) Uani 1 1 d . . .
H2 H 0.6130 0.2948 0.5521 0.037 Uiso 1 1 calc R . .
C3 C 0.6255(3) 0.2024(2) 0.6227(3) 0.0254(10) Uani 1 1 d . . .
C4 C 0.6318(3) 0.1836(3) 0.6971(3) 0.0311(11) Uani 1 1 d . . .
H4 H 0.6376 0.1300 0.7126 0.037 Uiso 1 1 calc R . .
C5 C 0.6293(3) 0.2463(3) 0.7468(3) 0.0295(11) Uani 1 1 d . . .
C6 C 0.6205(3) 0.3272(3) 0.7256(3) 0.0316(11) Uani 1 1 d . . .
H6 H 0.6179 0.3682 0.7606 0.038 Uiso 1 1 calc R . .
C7 C 0.6091(3) 0.4323(3) 0.6265(3) 0.0371(12) Uani 1 1 d . . .
C8 C 0.6290(3) 0.1362(3) 0.5660(3) 0.0332(11) Uani 1 1 d . . .
C9 C 0.6136(3) 0.7048(3) 0.3610(3) 0.0285(10) Uani 1 1 d . . .
C10 C 0.6206(3) 0.6894(3) 0.2857(3) 0.0264(10) Uani 1 1 d . . .
H10 H 0.6240 0.6367 0.2676 0.032 Uiso 1 1 calc R . .
C11 C 0.6223(3) 0.7561(3) 0.2394(3) 0.0270(10) Uani 1 1 d . . .
C12 C 0.6175(3) 0.8357(3) 0.2635(3) 0.0301(10) Uani 1 1 d . . .
H12 H 0.6192 0.8789 0.2307 0.036 Uiso 1 1 calc R . .
C13 C 0.6100(3) 0.8487(3) 0.3376(3) 0.0296(10) Uani 1 1 d . . .
C14 C 0.6087(3) 0.7836(3) 0.3854(3) 0.0292(11) Uani 1 1 d . . .
H14 H 0.6043 0.7934 0.4354 0.035 Uiso 1 1 calc R . .
C15 C 0.6116(3) 0.6346(3) 0.4142(3) 0.0291(10) Uani 1 1 d . . .
C16 C 0.6058(3) 0.9346(3) 0.3666(3) 0.0351(12) Uani 1 1 d . . .
C17 C 0.6359(4) 0.7642(3) 0.6429(4) 0.0478(14) Uani 1 1 d . . .
H17 H 0.6385 0.7858 0.5959 0.057 Uiso 1 1 calc R . .
C18 C 0.6392(3) 0.7553(3) 0.7608(4) 0.0471(14) Uani 1 1 d . . .
H18 H 0.6434 0.7678 0.8104 0.057 Uiso 1 1 calc R . .
C19 C 0.6278(4) 0.6814(3) 0.7315(3) 0.0425(13) Uani 1 1 d . . .
H19 H 0.6229 0.6334 0.7581 0.051 Uiso 1 1 calc R . .
C20 C 0.4038(4) 0.6495(3) 0.5265(3) 0.0428(12) Uani 1 1 d . . .
H20 H 0.4308 0.6989 0.5117 0.051 Uiso 1 1 calc R . .
C21 C 0.2978(3) 0.5505(2) 0.5455(2) 0.0293(9) Uani 1 1 d . . .
H21 H 0.2405 0.5190 0.5466 0.035 Uiso 1 1 calc R . .
C22 C 0.3847(3) 0.5315(3) 0.5733(3) 0.0439(12) Uani 1 1 d . . .
H22 H 0.3972 0.4827 0.5973 0.053 Uiso 1 1 calc R . .
C23 C 0.8376(4) 0.5275(3) 0.6258(3) 0.0497(13) Uani 1 1 d . . .
H23 H 0.8127 0.5036 0.6682 0.060 Uiso 1 1 calc R . .
C24 C 0.9321(4) 0.5230(3) 0.6040(4) 0.0654(17) Uani 1 1 d . . .
H24 H 0.9842 0.4971 0.6280 0.079 Uiso 1 1 calc R . .
C25 C 0.8464(4) 0.5914(3) 0.5256(3) 0.0517(13) Uani 1 1 d . . .
H25 H 0.8300 0.6211 0.4839 0.062 Uiso 1 1 calc R . .
C26 C 0.8329(4) 0.1398(3) 0.4465(3) 0.0505(13) Uani 1 1 d . . .
H26 H 0.8093 0.1878 0.4670 0.061 Uiso 1 1 calc R . .
C27 C 0.9289(4) 0.1135(3) 0.4507(3) 0.0581(15) Uani 1 1 d . . .
H27 H 0.9820 0.1389 0.4739 0.070 Uiso 1 1 calc R . .
C28 C 0.8382(4) 0.0282(3) 0.3905(3) 0.0465(12) Uani 1 1 d . . .
H28 H 0.8202 -0.0179 0.3643 0.056 Uiso 1 1 calc R . .
C29 C 0.3891(4) 0.1198(3) 0.4618(3) 0.0497(14) Uani 1 1 d . . .
H29 H 0.4109 0.1551 0.4982 0.060 Uiso 1 1 calc R . .
C30 C 0.2913(4) 0.0450(3) 0.3967(3) 0.0504(12) Uani 1 1 d . . .
H30 H 0.2362 0.0175 0.3786 0.060 Uiso 1 1 calc R . .
C31 C 0.3815(4) 0.0457(3) 0.3692(3) 0.0495(14) Uani 1 1 d . . .
H31 H 0.3994 0.0184 0.3267 0.059 Uiso 1 1 calc R . .
C32 C 0.6144(4) 0.2718(3) 0.3371(4) 0.0455(14) Uani 1 1 d . . .
H32 H 0.6163 0.2945 0.3837 0.055 Uiso 1 1 calc R . .
C33 C 0.6120(4) 0.2625(4) 0.2196(4) 0.0546(16) Uani 1 1 d . . .
H33 H 0.6111 0.2752 0.1700 0.066 Uiso 1 1 calc R . .
C34 C 0.6132(4) 0.1880(4) 0.2498(3) 0.0468(14) Uani 1 1 d . . .
H34 H 0.6138 0.1393 0.2239 0.056 Uiso 1 1 calc R . .

loop_
_atom_site_aniso_label
_atom_site_aniso_U_11
_atom_site_aniso_U_22
_atom_site_aniso_U_33
_atom_site_aniso_U_23
_atom_site_aniso_U_13
_atom_site_aniso_U_12
Mn1 0.0330(4) 0.0247(3) 0.0280(4) 0.0015(3) -0.0016(3) 0.0003(2)
Mn2 0.0355(4) 0.0245(3) 0.0271(4) -0.0016(3) -0.0010(3) 0.0016(2)
O1 0.084(3) 0.058(2) 0.037(2) 0.0147(19) -0.0052(19) -0.005(2)
O2 0.086(3) 0.072(3) 0.036(2) -0.013(2) -0.0089(19) 0.005(2)
O3 0.059(2) 0.0255(16) 0.0463(18) -0.0056(15) -0.0014(19) 0.0042(14)
O4 0.046(2) 0.0379(17) 0.028(2) -0.0071(15) -0.0065(14) 0.0040(15)
O5 0.063(3) 0.0256(17) 0.042(2) 0.0072(14) -0.0067(15) 0.0028(14)
O6 0.052(2) 0.0267(18) 0.061(2) -0.0081(17) 0.0003(17) 0.0039(15)
O7 0.053(2) 0.041(2) 0.031(2) 0.0100(16) 0.0023(15) -0.0047(15)
O8 0.074(3) 0.0330(18) 0.045(2) 0.0076(15) 0.0037(18) -0.0110(17)
O9 0.078(3) 0.053(2) 0.038(2) -0.021(2) 0.0037(18) -0.0043(19)
O10 0.100(3) 0.062(3) 0.028(2) 0.0122(19) 0.0023(19) 0.006(2)
O11 0.041(2) 0.044(2) 0.040(2) -0.0138(15) 0.0005(15) 0.0023(14)
O12 0.071(3) 0.0242(17) 0.049(2) -0.0005(16) 0.0056(16) 0.0014(15)
O13 0.082(3) 0.0379(19) 0.0408(18) 0.0027(15) 0.0001(18) 0.0017(18)
O14 0.090(3) 0.056(2) 0.053(2) 0.0099(17) 0.007(2) -0.004(2)
N1 0.034(2) 0.051(3) 0.035(2) 0.000(2) -0.0043(17) 0.0044(18)
N2 0.035(2) 0.030(2) 0.034(2) -0.0017(18) 0.0003(16) -0.0009(16)
N3 0.060(3) 0.034(2) 0.057(3) -0.012(2) -0.003(2) -0.003(2)
N4 0.041(2) 0.0254(18) 0.038(2) 0.0017(15) -0.0072(18) -0.0004(15)
N5 0.048(3) 0.140(5) 0.046(3) -0.018(3) -0.007(2) 0.019(3)
N6 0.036(2) 0.0421(19) 0.036(2) -0.0043(19) 0.001(2) 0.0002(16)
N7 0.039(3) 0.081(3) 0.068(3) -0.034(3) 0.010(2) -0.006(3)
N8 0.042(2) 0.040(2) 0.040(2) 0.0068(17) 0.002(2) 0.0059(17)
N9 0.038(3) 0.072(3) 0.068(3) 0.021(3) 0.013(2) 0.022(2)
N10 0.039(2) 0.035(2) 0.029(2) 0.0005(16) 0.0033(19) -0.0026(16)
N11 0.039(3) 0.096(4) 0.084(4) 0.026(3) 0.014(3) 0.008(3)
N12 0.038(3) 0.028(2) 0.039(3) 0.0034(19) 0.0000(17) 0.0018(16)
N13 0.062(3) 0.036(3) 0.086(4) 0.024(3) -0.001(3) -0.006(2)
N14 0.041(2) 0.045(3) 0.023(2) -0.0012(18) 0.0012(15) -0.0004(19)
C1 0.026(3) 0.025(2) 0.039(3) -0.004(2) -0.0045(18) 0.0016(17)
C2 0.032(3) 0.030(2) 0.031(3) -0.0003(19) -0.0040(17) 0.0005(17)
C3 0.024(2) 0.026(2) 0.027(2) -0.0024(18) -0.0021(17) 0.0002(16)
C4 0.028(2) 0.032(3) 0.034(3) 0.000(2) -0.0017(18) -0.0006(18)
C5 0.028(2) 0.031(2) 0.030(3) 0.0023(18) 0.0018(16) -0.0018(18)
C6 0.029(3) 0.032(2) 0.034(3) -0.008(2) -0.0011(18) 0.0035(18)
C7 0.028(3) 0.027(2) 0.056(3) -0.003(2) -0.011(2) 0.0022(19)
C8 0.023(2) 0.031(2) 0.046(3) -0.002(2) 0.0001(18) 0.0003(17)
C9 0.024(3) 0.030(2) 0.031(3) 0.005(2) -0.0011(17) -0.0016(17)
C10 0.032(2) 0.020(2) 0.028(2) -0.0011(18) -0.0005(18) -0.0035(16)
C11 0.023(2) 0.037(3) 0.022(3) -0.0014(18) 0.0034(15) -0.0021(18)
C12 0.029(2) 0.025(2) 0.036(3) 0.0076(19) 0.0004(18) -0.0003(17)
C13 0.026(3) 0.027(2) 0.036(3) -0.006(2) -0.0008(18) -0.0023(17)
C14 0.029(3) 0.030(2) 0.028(3) -0.0022(18) 0.0010(18) -0.0039(18)
C15 0.031(2) 0.029(2) 0.028(3) 0.0071(19) 0.0028(17) -0.0032(17)
C16 0.027(3) 0.030(3) 0.048(3) -0.003(2) 0.004(2) -0.0005(19)
C17 0.056(3) 0.046(3) 0.042(3) 0.003(3) 0.001(2) -0.003(2)
C18 0.047(3) 0.053(3) 0.041(3) -0.014(3) -0.004(2) 0.002(3)
C19 0.045(3) 0.041(3) 0.042(3) 0.001(2) 0.001(2) -0.004(2)
C20 0.043(3) 0.043(3) 0.043(3) 0.007(2) -0.006(2) 0.000(2)
C21 0.023(2) 0.026(2) 0.039(2) 0.0019(18) 0.0009(18) -0.0086(17)
C22 0.060(3) 0.031(2) 0.041(3) -0.001(2) 0.010(2) -0.004(2)
C23 0.041(3) 0.055(3) 0.053(3) -0.004(3) -0.004(3) 0.003(2)
C24 0.048(4) 0.061(4) 0.087(5) -0.024(3) -0.010(3) 0.015(3)
C25 0.050(3) 0.061(3) 0.045(3) -0.010(3) 0.003(3) -0.006(3)
C26 0.037(3) 0.048(3) 0.066(3) -0.001(3) 0.007(2) -0.006(2)
C27 0.041(3) 0.056(3) 0.078(4) 0.016(3) -0.002(3) -0.002(3)
C28 0.043(3) 0.052(3) 0.044(3) 0.000(2) 0.005(2) 0.009(2)
C29 0.038(3) 0.059(3) 0.052(3) -0.017(3) 0.006(2) -0.003(2)
C30 0.035(3) 0.049(3) 0.068(4) -0.001(3) -0.011(3) -0.008(2)
C31 0.043(3) 0.051(3) 0.054(3) -0.011(3) -0.007(2) -0.003(2)
C32 0.047(3) 0.042(3) 0.048(3) -0.005(3) -0.003(2) -0.001(2)
C33 0.049(3) 0.074(4) 0.040(3) 0.022(3) -0.007(2) 0.002(3)
C34 0.052(4) 0.046(3) 0.043(3) -0.001(3) -0.002(2) 0.003(2)

loop_
_atom_type_symbol
_atom_type_description
_atom_type_scat_dispersion_real
_atom_type_scat_dispersion_imag
_atom_type_scat_source
C C 0.0033 0.0016 'International Tables Vol C Tables 4.2.6.8 and 6.1.1.4'
H H 0.0000 0.0000 'International Tables Vol C Tables 4.2.6.8 and 6.1.1.4'
N N 0.0061 0.0033 'International Tables Vol C Tables 4.2.6.8 and 6.1.1.4'
O O 0.0106 0.0060 'International Tables Vol C Tables 4.2.6.8 and 6.1.1.4'
Mn Mn 0.3368 0.7283 'International Tables Vol C Tables 4.2.6.8 and 6.1.1.4'

loop_
_geom_angle_atom_site_label_1
_geom_angle_atom_site_label_2
_geom_angle_atom_site_label_3
_geom_angle
_geom_angle_site_symmetry_1
_geom_angle_site_symmetry_3
_geom_angle_publ_flag
O7 Mn1 N2 99.71(16) . . ?
O7 Mn1 N6 88.64(14) . . ?
N2 Mn1 N6 92.25(14) . . ?
O7 Mn1 N4 86.96(13) . . ?
N2 Mn1 N4 96.10(14) . . ?
N6 Mn1 N4 171.11(16) . . ?
O7 Mn1 O5 112.17(14) . . ?
N2 Mn1 O5 147.83(14) . . ?
N6 Mn1 O5 84.52(12) . . ?
N4 Mn1 O5 90.00(12) . . ?
O7 Mn1 O6 167.60(14) . . ?
N2 Mn1 O6 92.47(15) . . ?
N6 Mn1 O6 93.25(14) . . ?
N4 Mn1 O6 89.43(13) . . ?
O5 Mn1 O6 55.93(12) . . ?
O4 Mn2 N12 99.26(17) . . ?
O4 Mn2 O12 162.42(15) . 1_545 ?
N12 Mn2 O12 98.29(16) . 1_545 ?
O4 Mn2 N10 87.98(13) . . ?
N12 Mn2 N10 94.38(13) . . ?
O12 Mn2 N10 91.68(13) 1_545 . ?
O4 Mn2 N8 87.94(14) . . ?
N12 Mn2 N8 93.18(14) . . ?
O12 Mn2 N8 90.11(14) 1_545 . ?
N10 Mn2 N8 171.89(17) . . ?
O4 Mn2 O11 106.79(13) . 1_545 ?
N12 Mn2 O11 153.88(15) . 1_545 ?
O12 Mn2 O11 55.72(13) 1_545 1_545 ?
N10 Mn2 O11 84.78(11) . 1_545 ?
N8 Mn2 O11 89.71(11) . 1_545 ?
C8 O4 Mn2 131.3(3) . . ?
C7 O5 Mn1 91.7(3) . . ?
C7 O6 Mn1 89.0(3) . . ?
C15 O7 Mn1 133.1(3) . . ?
C16 O11 Mn2 85.0(3) . 1_565 ?
C16 O12 Mn2 96.5(3) . 1_565 ?
H13A O13 H13B 107.7 . . ?
H14A O14 H14B 107.7 . . ?
O1 N1 O2 124.5(5) . . ?
O1 N1 C5 118.7(5) . . ?
O2 N1 C5 116.7(4) . . ?
C17 N2 C19 104.7(5) . . ?
C17 N2 Mn1 127.3(4) . . ?
C19 N2 Mn1 127.7(4) . . ?
C17 N3 C18 106.8(5) . . ?
C17 N3 H3 126.6 . . ?
C18 N3 H3 126.6 . . ?
C22 N4 C20 104.6(4) . . ?
C22 N4 Mn1 130.7(3) . . ?
C20 N4 Mn1 123.5(3) . . ?
C21 N5 C20 108.1(4) . . ?
C21 N5 H5 125.9 . . ?
C20 N5 H5 125.9 . . ?
C25 N6 C23 103.9(4) . . ?
C25 N6 Mn1 129.1(4) . . ?
C23 N6 Mn1 126.1(3) . . ?
C25 N7 C24 107.7(5) . . ?
C25 N7 H7 126.1 . . ?
C24 N7 H7 126.1 . . ?
C28 N8 C26 104.8(4) . . ?
C28 N8 Mn2 130.5(4) . . ?
C26 N8 Mn2 123.7(3) . . ?
C27 N9 C28 108.7(4) . . ?
C27 N9 H9 125.7 . . ?
C28 N9 H9 125.7 . . ?
C29 N10 C31 103.4(4) . . ?
C29 N10 Mn2 127.8(3) . . ?
C31 N10 Mn2 127.8(3) . . ?
C30 N11 C29 108.2(5) . . ?
C30 N11 H11 125.9 . . ?
C29 N11 H11 125.9 . . ?
C32 N12 C34 104.7(5) . . ?
C32 N12 Mn2 129.7(4) . . ?
C34 N12 Mn2 125.6(4) . . ?
C32 N13 C33 107.8(5) . . ?
C32 N13 H13 126.1 . . ?
C33 N13 H13 126.1 . . ?
O10 N14 O9 123.3(5) . . ?
O10 N14 C11 118.6(4) . . ?
O9 N14 C11 118.1(4) . . ?
C6 C1 C2 118.6(4) . . ?
C6 C1 C7 121.7(5) . . ?
C2 C1 C7 119.7(5) . . ?
C3 C2 C1 122.0(4) . . ?
C3 C2 H2 119.0 . . ?
C1 C2 H2 119.0 . . ?
C2 C3 C4 119.2(4) . . ?
C2 C3 C8 120.1(4) . . ?
C4 C3 C8 120.6(4) . . ?
C5 C4 C3 118.5(4) . . ?
C5 C4 H4 120.7 . . ?
C3 C4 H4 120.7 . . ?
C4 C5 C6 122.3(5) . . ?
C4 C5 N1 118.2(4) . . ?
C6 C5 N1 119.5(5) . . ?
C1 C6 C5 119.4(5) . . ?
C1 C6 H6 120.3 . . ?
C5 C6 H6 120.3 . . ?
O5 C7 O6 123.0(5) . . ?
O5 C7 C1 118.6(5) . . ?
O6 C7 C1 118.4(5) . . ?
O3 C8 O4 124.6(5) . . ?
O3 C8 C3 119.8(5) . . ?
O4 C8 C3 115.6(4) . . ?
C14 C9 C10 119.5(4) . . ?
C14 C9 C15 120.7(4) . . ?
C10 C9 C15 119.8(4) . . ?
C11 C10 C9 117.3(4) . . ?
C11 C10 H10 121.4 . . ?
C9 C10 H10 121.4 . . ?
C12 C11 C10 123.7(5) . . ?
C12 C11 N14 118.7(4) . . ?
C10 C11 N14 117.7(4) . . ?
C13 C12 C11 117.7(5) . . ?
C13 C12 H12 121.2 . . ?
C11 C12 H12 121.2 . . ?
C12 C13 C14 120.2(4) . . ?
C12 C13 C16 119.6(5) . . ?
C14 C13 C16 120.2(5) . . ?
C9 C14 C13 121.7(4) . . ?
C9 C14 H14 119.2 . . ?
C13 C14 H14 119.2 . . ?
O7 C15 O8 126.4(4) . . ?
O7 C15 C9 115.6(4) . . ?
O8 C15 C9 118.0(4) . . ?
O11 C16 O12 122.8(5) . . ?
O11 C16 C13 119.8(5) . . ?
O12 C16 C13 117.4(5) . . ?
N2 C17 N3 111.4(5) . . ?
N2 C17 H17 124.3 . . ?
N3 C17 H17 124.3 . . ?
C19 C18 N3 106.5(6) . . ?
C19 C18 H18 126.8 . . ?
N3 C18 H18 126.8 . . ?
C18 C19 N2 110.7(5) . . ?
C18 C19 H19 124.7 . . ?
N2 C19 H19 124.7 . . ?
N5 C20 N4 107.4(4) . . ?
N5 C20 H20 126.3 . . ?
N4 C20 H20 126.3 . . ?
C22 C21 N5 106.6(4) . . ?
C22 C21 H21 126.7 . . ?
N5 C21 H21 126.7 . . ?
C21 C22 N4 113.3(4) . . ?
C21 C22 H22 123.3 . . ?
N4 C22 H22 123.3 . . ?
C24 C23 N6 110.9(5) . . ?
C24 C23 H23 124.6 . . ?
N6 C23 H23 124.6 . . ?
C23 C24 N7 105.8(5) . . ?
C23 C24 H24 127.1 . . ?
N7 C24 H24 127.1 . . ?
N7 C25 N6 111.7(5) . . ?
N7 C25 H25 124.1 . . ?
N6 C25 H25 124.1 . . ?
N8 C26 C27 110.6(5) . . ?
N8 C26 H26 124.7 . . ?
C27 C26 H26 124.7 . . ?
N9 C27 C26 104.7(5) . . ?
N9 C27 H27 127.7 . . ?
C26 C27 H27 127.7 . . ?
N8 C28 N9 111.3(5) . . ?
N8 C28 H28 124.4 . . ?
N9 C28 H28 124.4 . . ?
N10 C29 N11 110.2(5) . . ?
N10 C29 H29 124.9 . . ?
N11 C29 H29 124.9 . . ?
C31 C30 N11 105.3(5) . . ?
C31 C30 H30 127.4 . . ?
N11 C30 H30 127.4 . . ?
C30 C31 N10 112.8(5) . . ?
C30 C31 H31 123.6 . . ?
N10 C31 H31 123.6 . . ?
N12 C32 N13 112.3(6) . . ?
N12 C32 H32 123.9 . . ?
N13 C32 H32 123.9 . . ?
C34 C33 N13 105.4(6) . . ?
C34 C33 H33 127.3 . . ?
N13 C33 H33 127.3 . . ?
C33 C34 N12 109.9(5) . . ?
C33 C34 H34 125.1 . . ?
N12 C34 H34 125.1 . . ?

loop_
_geom_bond_atom_site_label_1
_geom_bond_atom_site_label_2
_geom_bond_distance
_geom_bond_site_symmetry_2
_geom_bond_publ_flag
Mn1 O7 2.142(4) . ?
Mn1 N2 2.194(4) . ?
Mn1 N6 2.233(4) . ?
Mn1 N4 2.235(4) . ?
Mn1 O5 2.317(3) . ?
Mn1 O6 2.371(4) . ?
Mn2 O4 2.113(4) . ?
Mn2 N12 2.181(4) . ?
Mn2 O12 2.224(4) 1_545 ?
Mn2 N10 2.228(4) . ?
Mn2 N8 2.249(4) . ?
Mn2 O11 2.480(4) 1_545 ?
O1 N1 1.196(6) . ?
O2 N1 1.224(6) . ?
O3 C8 1.244(5) . ?
O4 C8 1.272(6) . ?
O5 C7 1.248(7) . ?
O6 C7 1.255(6) . ?
O7 C15 1.234(6) . ?
O8 C15 1.249(5) . ?
O9 N14 1.229(5) . ?
O10 N14 1.206(6) . ?
O11 C16 1.252(6) . ?
O11 Mn2 2.480(4) 1_565 ?
O12 C16 1.265(7) . ?
O12 Mn2 2.224(4) 1_565 ?
O13 H13A 0.8499 . ?
O13 H13B 0.8500 . ?
O14 H14A 0.8499 . ?
O14 H14B 0.8500 . ?
N1 C5 1.473(7) . ?
N2 C17 1.321(6) . ?
N2 C19 1.353(7) . ?
N3 C17 1.341(8) . ?
N3 C18 1.351(8) . ?
N3 H3 0.8600 . ?
N4 C22 1.322(6) . ?
N4 C20 1.378(6) . ?
N5 C21 1.334(7) . ?
N5 C20 1.373(7) . ?
N5 H5 0.8600 . ?
N6 C25 1.324(7) . ?
N6 C23 1.361(6) . ?
N7 C25 1.319(8) . ?
N7 C24 1.351(8) . ?
N7 H7 0.8600 . ?
N8 C28 1.304(6) . ?
N8 C26 1.347(6) . ?
N9 C27 1.328(7) . ?
N9 C28 1.330(7) . ?
N9 H9 0.8600 . ?
N10 C29 1.316(6) . ?
N10 C31 1.343(6) . ?
N11 C30 1.320(7) . ?
N11 C29 1.344(7) . ?
N11 H11 0.8600 . ?
N12 C32 1.294(7) . ?
N12 C34 1.369(7) . ?
N13 C32 1.316(8) . ?
N13 C33 1.349(9) . ?
N13 H13 0.8600 . ?
N14 C11 1.480(6) . ?
C1 C6 1.370(8) . ?
C1 C2 1.398(6) . ?
C1 C7 1.500(7) . ?
C2 C3 1.377(6) . ?
C2 H2 0.9300 . ?
C3 C4 1.396(7) . ?
C3 C8 1.502(6) . ?
C4 C5 1.375(7) . ?
C4 H4 0.9300 . ?
C5 C6 1.391(7) . ?
C6 H6 0.9300 . ?
C9 C14 1.373(6) . ?
C9 C10 1.401(7) . ?
C9 C15 1.510(6) . ?
C10 C11 1.385(6) . ?
C10 H10 0.9300 . ?
C11 C12 1.382(7) . ?
C12 C13 1.375(7) . ?
C12 H12 0.9300 . ?
C13 C14 1.381(6) . ?
C13 C16 1.510(7) . ?
C14 H14 0.9300 . ?
C17 H17 0.9300 . ?
C18 C19 1.337(7) . ?
C18 H18 0.9300 . ?
C19 H19 0.9300 . ?
C20 H20 0.9300 . ?
C21 C22 1.312(6) . ?
C21 H21 0.9300 . ?
C22 H22 0.9300 . ?
C23 C24 1.335(8) . ?
C23 H23 0.9300 . ?
C24 H24 0.9300 . ?
C25 H25 0.9300 . ?
C26 C27 1.365(8) . ?
C26 H26 0.9300 . ?
C27 H27 0.9300 . ?
C28 H28 0.9300 . ?
C29 H29 0.9300 . ?
C30 C31 1.313(7) . ?
C30 H30 0.9300 . ?
C31 H31 0.9300 . ?
C32 H32 0.9300 . ?
C33 C34 1.344(8) . ?
C33 H33 0.9300 . ?
C34 H34 0.9300 . ?

loop_
_geom_hbond_atom_site_label_D
_geom_hbond_atom_site_label_H
_geom_hbond_atom_site_label_A
_geom_hbond_distance_DH
_geom_hbond_distance_HA
_geom_hbond_distance_DA
_geom_hbond_angle_DHA
_geom_hbond_site_symmetry_A
O13 H13A O8 0.85 2.08 2.776(5) 138.3 .
O13 H13B O6 0.85 2.17 2.894(5) 142.6 2_664
O14 H14A O13 0.85 2.19 2.981(5) 154.9 3_655
O14 H14B O3 0.85 1.92 2.765(5) 170.9 1_565
N3 H3 O14 0.86 2.07 2.901(6) 163.6 .
N7 H7 O11 0.86 2.11 2.938(6) 162.3 4_565
N9 H9 O8 0.86 2.02 2.881(5) 175.8 4
N11 H11 O5 0.86 2.37 3.136(6) 148.5 4_455
N13 H13 O13 0.86 2.00 2.852(6) 168.3 .
